data_7209738
loop_
_publ_author_name
'Liao, Ju-Hsiou'
'Chen, Wan-Ting'
'Tsai, Cherng-Shiaw'
'Wang, Chih-Chieh'

_publ_section_title
;
 Characterization, adsorption properties, metal ion-exchange and
 crystal-to-crystal transformation of Cd3[(Cd4Cl)3(BTT)8(H2O)12]2
 framework, where BTT3&#x2212; = 1,3,5-benzenetristetrazolate
;
_journal_issue 17
_journal_name_full CrystEngComm
_journal_page_first 3377
_journal_paper_doi 10.1039/c3ce27063g
_journal_volume 15
_journal_year 2013
_chemical_formula_moiety 'C24 H8 Cd4 Cl N32 O4'
_chemical_formula_sum 'C1.5 H0.5 Cd0.25 Cl0.06 N2 O0.25'
_chemical_formula_weight 80.85
_chemical_name_systematic
;
?
;
_space_group_IT_number 221
_symmetry_cell_setting cubic
_symmetry_space_group_name_Hall '-P 4 2 3'
_symmetry_space_group_name_H-M 'P m -3 m'
_atom_sites_solution_hydrogens geom
_atom_sites_solution_primary direct
_atom_sites_solution_secondary difmap
_audit_creation_method SHELXL-97
_cell_angle_alpha 90.00
_cell_angle_beta 90.00
_cell_angle_gamma 90.00
_cell_formula_units_Z 48
_cell_length_a 19.3620(3)
_cell_length_b 19.3620(3)
_cell_length_c 19.3620(3)
_cell_measurement_reflns_used 912
_cell_measurement_temperature 293(2)
_cell_measurement_theta_max 23.529
_cell_measurement_theta_min -23.529
_cell_volume 7258.56(19)
_computing_cell_refinement 'BRUKER SMART'
_computing_data_collection 'BRUKER SMART'
_computing_data_reduction 'BRUKER SAINT'
_computing_molecular_graphics Ortep-3
_computing_publication_material 'wingx publication routines (Farrugia, 1999)'
_computing_structure_refinement 'SHELXL-97 (Sheldrick, 1997)'
_computing_structure_solution 'SHELXS-97 (Sheldrick, 1990)'
_diffrn_ambient_temperature 293(2)
_diffrn_measured_fraction_theta_full 0.997
_diffrn_measured_fraction_theta_max 0.997
_diffrn_measurement_device_type 'Bruker Smart Apex'
_diffrn_measurement_method 'phi-omega scan'
_diffrn_radiation_monochromator graphite
_diffrn_radiation_source 'fine-focus sealed tube'
_diffrn_radiation_type MoK\a
_diffrn_radiation_wavelength 0.71073
_diffrn_reflns_av_R_equivalents 0.0361
_diffrn_reflns_av_sigmaI/netI 0.0119
_diffrn_reflns_limit_h_max 25
_diffrn_reflns_limit_h_min -24
_diffrn_reflns_limit_k_max 25
_diffrn_reflns_limit_k_min -25
_diffrn_reflns_limit_l_max 10
_diffrn_reflns_limit_l_min -25
_diffrn_reflns_number 46761
_diffrn_reflns_theta_full 28.29
_diffrn_reflns_theta_max 28.29
_diffrn_reflns_theta_min 1.05
_diffrn_standards_decay_% 0
_exptl_absorpt_coefficient_mu 0.927
_exptl_absorpt_correction_T_max 0.9639
_exptl_absorpt_correction_T_min 0.8811
_exptl_absorpt_correction_type empirical
_exptl_absorpt_process_details SADABS
_exptl_crystal_colour colorless
_exptl_crystal_density_diffrn 0.888
_exptl_crystal_density_method 'not measured'
_exptl_crystal_description chunky
_exptl_crystal_F_000 1851
_exptl_crystal_size_max 0.14
_exptl_crystal_size_mid 0.06
_exptl_crystal_size_min 0.04
_refine_diff_density_max 0.903
_refine_diff_density_min -0.265
_refine_diff_density_rms 0.074
_refine_ls_extinction_method none
_refine_ls_goodness_of_fit_ref 1.131
_refine_ls_hydrogen_treatment mixed
_refine_ls_matrix_type full
_refine_ls_number_parameters 47
_refine_ls_number_reflns 1838
_refine_ls_number_restraints 0
_refine_ls_restrained_S_all 1.131
_refine_ls_R_factor_all 0.0295
_refine_ls_R_factor_gt 0.0268
_refine_ls_shift/su_max 0.000
_refine_ls_shift/su_mean 0.000
_refine_ls_structure_factor_coef Fsqd
_refine_ls_weighting_details 'calc w=1/[\s^2^(Fo^2^)+(0.0462P)^2^+1.6492P] where P=(Fo^2^+2Fc^2^)/3'
_refine_ls_weighting_scheme calc
_refine_ls_wR_factor_gt 0.0701
_refine_ls_wR_factor_ref 0.0718
_reflns_number_gt 1737
_reflns_number_total 1842
_reflns_threshold_expression >2sigma(I)
_cod_data_source_file c3ce27063g.txt
_cod_data_source_block 1Cd
_cod_depositor_comments
;
The following automatic conversions were performed:

'_exptl_absorpt_correction_type' value 'Empirical' changed to
'empirical' according to
/home/saulius/struct/CIF-dictionaries/cif_core.dic dictionary named
'cif_core.dic' version 2.4.2 from 2011-04-26.

Automatic conversion script
Id: cif_fix_values 1891 2012-01-12 08:04:46Z andrius 
;
_cod_original_formula_sum 'C1.50 H0.50 Cd0.25 Cl0.06 N2 O0.25'
_cod_database_code 7209738

loop_
_symmetry_equiv_pos_as_xyz
'x, y, z'
'-x, -y, z'
'-x, y, -z'
'x, -y, -z'
'z, x, y'
'z, -x, -y'
'-z, -x, y'
'-z, x, -y'
'y, z, x'
'-y, z, -x'
'y, -z, -x'
'-y, -z, x'
'y, x, -z'
'-y, -x, -z'
'y, -x, z'
'-y, x, z'
'x, z, -y'
'-x, z, y'
'-x, -z, -y'
'x, -z, y'
'z, y, -x'
'z, -y, x'
'-z, y, x'
'-z, -y, -x'
'-x, -y, -z'
'x, y, -z'
'x, -y, z'
'-x, y, z'
'-z, -x, -y'
'-z, x, y'
'z, x, -y'
'z, -x, y'
'-y, -z, -x'
'y, -z, x'
'-y, z, x'
'y, z, -x'
'-y, -x, z'
'y, x, z'
'-y, x, -z'
'y, -x, -z'
'-x, -z, y'
'x, -z, -y'
'x, z, y'
'-x, z, -y'
'-z, -y, x'
'-z, y, -x'
'z, -y, -x'
'z, y, x'

loop_
_atom_site_label
_atom_site_type_symbol
_atom_site_fract_x
_atom_site_fract_y
_atom_site_fract_z
_atom_site_U_iso_or_equiv
_atom_site_adp_type
_atom_site_occupancy
_atom_site_symmetry_multiplicity
_atom_site_calc_flag
_atom_site_refinement_flags
Cd1 Cd 0.355425(11) 0.5000 0.0000 0.02117(9) Uani 1 4 d S
Cl1 Cl 0.5000 0.5000 0.0000 0.0262(3) Uani 1 16 d S
N1 N 0.36585(7) 0.41388(7) 0.08266(7) 0.0310(3) Uani 1 1 d .
N2 N 0.32375(8) 0.40471(8) 0.13615(7) 0.0371(4) Uani 1 1 d .
O1 O 0.23894(17) 0.5000 0.0000 0.0976(15) Uani 1 4 d S
C1 C 0.34895(9) 0.34895(9) 0.16773(13) 0.0326(5) Uani 1 2 d S
C2 C 0.31849(10) 0.31849(10) 0.23034(12) 0.0367(6) Uani 1 2 d S
C3 C 0.25984(10) 0.34782(12) 0.25984(10) 0.0389(6) Uani 1 2 d S
H3 H 0.2403 0.3871 0.2403 0.047 Uiso 1 2 calc SR

loop_
_atom_site_aniso_label
_atom_site_aniso_U_11
_atom_site_aniso_U_22
_atom_site_aniso_U_33
_atom_site_aniso_U_23
_atom_site_aniso_U_13
_atom_site_aniso_U_12
Cd1 0.02889(13) 0.01770(12) 0.01692(12) 0.000 0.000 0.000
Cl1 0.0214(4) 0.0214(4) 0.0359(7) 0.000 0.000 0.000
N1 0.0350(7) 0.0320(7) 0.0262(6) 0.0101(6) 0.0105(5) 0.0068(6)
N2 0.0421(8) 0.0363(8) 0.0329(7) 0.0174(6) 0.0182(6) 0.0134(7)
O1 0.0334(17) 0.102(3) 0.157(5) 0.000 0.000 0.000
C1 0.0334(7) 0.0334(7) 0.0310(11) 0.0146(7) 0.0146(7) 0.0115(9)
C2 0.0379(8) 0.0379(8) 0.0343(12) 0.0197(8) 0.0197(8) 0.0181(10)
C3 0.0391(8) 0.0383(13) 0.0391(8) 0.0229(8) 0.0191(11) 0.0229(8)

loop_
_atom_type_symbol
_atom_type_description
_atom_type_scat_dispersion_real
_atom_type_scat_dispersion_imag
_atom_type_scat_source
C C 0.0033 0.0016 'International Tables Vol C Tables 4.2.6.8 and 6.1.1.4'
H H 0.0000 0.0000 'International Tables Vol C Tables 4.2.6.8 and 6.1.1.4'
N N 0.0061 0.0033 'International Tables Vol C Tables 4.2.6.8 and 6.1.1.4'
O O 0.0106 0.0060 'International Tables Vol C Tables 4.2.6.8 and 6.1.1.4'
Cd Cd -0.8075 1.2024 'International Tables Vol C Tables 4.2.6.8 and 6.1.1.4'
Cl Cl 0.1484 0.1585 'International Tables Vol C Tables 4.2.6.8 and 6.1.1.4'

loop_
_geom_angle_atom_site_label_1
_geom_angle_atom_site_label_2
_geom_angle_atom_site_label_3
_geom_angle
_geom_angle_site_symmetry_1
_geom_angle_site_symmetry_3
O1 Cd1 N1 94.99(3) . 26
O1 Cd1 N1 94.99(3) . .
N1 Cd1 N1 87.24(7) 26 .
O1 Cd1 N1 94.99(3) . 27_565
N1 Cd1 N1 170.02(7) 26 27_565
N1 Cd1 N1 91.89(7) . 27_565
O1 Cd1 N1 94.99(3) . 4_565
N1 Cd1 N1 91.89(7) 26 4_565
N1 Cd1 N1 170.02(7) . 4_565
N1 Cd1 N1 87.24(7) 27_565 4_565
O1 Cd1 Cl1 180.0 . .
N1 Cd1 Cl1 85.01(3) 26 .
N1 Cd1 Cl1 85.01(3) . .
N1 Cd1 Cl1 85.01(3) 27_565 .
N1 Cd1 Cl1 85.01(3) 4_565 .
Cd1 Cl1 Cd1 90.0 13 .
Cd1 Cl1 Cd1 180.0 13 37_665
Cd1 Cl1 Cd1 90.0 . 37_665
Cd1 Cl1 Cd1 90.0 13 25_665
Cd1 Cl1 Cd1 180.0 . 25_665
Cd1 Cl1 Cd1 90.0 37_665 25_665
N1 N1 N2 109.81(9) 38 .
N1 N1 Cd1 124.73(3) 38 .
N2 N1 Cd1 125.45(10) . .
N1 N2 C1 103.94(14) . .
N2 C1 N2 112.5(2) . 38
N2 C1 C2 123.76(10) . .
N2 C1 C2 123.76(10) 38 .
C3 C2 C3 119.8(2) 9 .
C3 C2 C1 120.10(11) 9 .
C3 C2 C1 120.10(11) . .
C2 C3 C2 120.2(2) 5 .

loop_
_geom_bond_atom_site_label_1
_geom_bond_atom_site_label_2
_geom_bond_distance
_geom_bond_site_symmetry_2
Cd1 O1 2.255(3) .
Cd1 N1 2.3200(14) 26
Cd1 N1 2.3200(14) .
Cd1 N1 2.3200(14) 27_565
Cd1 N1 2.3200(14) 4_565
Cd1 Cl1 2.7993(2) .
Cl1 Cd1 2.7993(2) 13
Cl1 Cd1 2.7993(2) 37_665
Cl1 Cd1 2.7993(2) 25_665
N1 N1 1.315(3) 38
N1 N2 1.3298(17) .
N2 C1 1.3332(18) .
C1 N2 1.3332(18) 38
C1 C2 1.471(3) .
C2 C3 1.3923(14) 9
C2 C3 1.3923(14) .
C3 C2 1.3923(14) 5
